data_2242653
loop_
_publ_author_name
'Park, Ki-Min'
'Moon, Suk-Hee'
'Kang, Youngjin'

_publ_section_title
;
 Crystal structure and Hirshfeld surface analysis of
 1,2-bis(2',6'-diisopropoxy-[2,3'-bipyridin]-6-yl)benzene
;
_journal_issue 10
_journal_name_full 'Acta Crystallographica Section E'
_journal_page_first 1475
_journal_page_last 1479
_journal_paper_doi 10.1107/S2056989018013002
_journal_volume 74
_journal_year 2018
_chemical_formula_iupac 'C38 H42 N4 O4'
_chemical_formula_moiety 'C38 H42 N4 O4'
_chemical_formula_sum 'C38 H42 N4 O4'
_chemical_formula_weight 618.75
_chemical_name_systematic
;
1,2-Bis(2',6'-diisopropoxy-[2,3'-bipyridin]-6-yl)benzene
;
_space_group_crystal_system monoclinic
_space_group_IT_number 14
_space_group_name_Hall '-P 2yn'
_space_group_name_H-M_alt 'P 1 21/n 1'
_symmetry_space_group_name_Hall '-P 2yn'
_symmetry_space_group_name_H-M 'P 1 21/n 1'
_atom_sites_solution_hydrogens geom
_audit_creation_method SHELXL-2014/7
_cell_angle_alpha 90
_cell_angle_beta 90.4825(13)
_cell_angle_gamma 90
_cell_formula_units_Z 4
_cell_length_a 9.4897(2)
_cell_length_b 17.2533(4)
_cell_length_c 21.0921(5)
_cell_measurement_reflns_used 9922
_cell_measurement_temperature 173(2)
_cell_measurement_theta_max 26.79
_cell_measurement_theta_min 2.26
_cell_volume 3453.26(14)
_computing_cell_refinement
;
SAINT (Bruker, 2014)
;
_computing_data_collection
;
APEX2 (Bruker, 2014)
;
_computing_data_reduction
;
SAINT (Bruker, 2014)
;
_computing_molecular_graphics
;
DIAMOND (Brandenburg, 2010)
;
_computing_publication_material
;
SHELXTL (Sheldrick, 2008) and publCIF (Westrip, 2010)
;
_computing_structure_refinement
;
SHELXL2014 (Sheldrick, 2015)
;
_computing_structure_solution
;
SHELXS97 (Sheldrick, 2008)
;
_diffrn_ambient_temperature 173(2)
_diffrn_measured_fraction_theta_full 0.999
_diffrn_measured_fraction_theta_max 0.999
_diffrn_measurement_device_type 'Bruker APEXII CCD'
_diffrn_measurement_method '\f and \w scans'
_diffrn_radiation_type MoK\a
_diffrn_radiation_wavelength 0.71073
_diffrn_reflns_av_R_equivalents 0.0424
_diffrn_reflns_av_unetI/netI 0.0259
_diffrn_reflns_limit_h_max 11
_diffrn_reflns_limit_h_min -11
_diffrn_reflns_limit_k_max 21
_diffrn_reflns_limit_k_min -21
_diffrn_reflns_limit_l_max 26
_diffrn_reflns_limit_l_min -26
_diffrn_reflns_number 55030
_diffrn_reflns_theta_full 25.242
_diffrn_reflns_theta_max 25.997
_diffrn_reflns_theta_min 1.525
_exptl_absorpt_coefficient_mu 0.078
_exptl_absorpt_correction_T_max 0.7457
_exptl_absorpt_correction_T_min 0.7052
_exptl_absorpt_correction_type multi-scan
_exptl_absorpt_process_details
;
(SADABS; Bruker, 2014)
;
_exptl_crystal_colour colourless
_exptl_crystal_density_diffrn 1.190
_exptl_crystal_description needle
_exptl_crystal_F_000 1320
_exptl_crystal_size_max 0.420
_exptl_crystal_size_mid 0.170
_exptl_crystal_size_min 0.143
_refine_diff_density_max 0.175
_refine_diff_density_min -0.288
_refine_ls_extinction_method none
_refine_ls_goodness_of_fit_ref 1.054
_refine_ls_hydrogen_treatment constr
_refine_ls_matrix_type full
_refine_ls_number_parameters 452
_refine_ls_number_reflns 6786
_refine_ls_number_restraints 0
_refine_ls_restrained_S_all 1.054
_refine_ls_R_factor_all 0.0614
_refine_ls_R_factor_gt 0.0481
_refine_ls_shift/su_max 0.000
_refine_ls_shift/su_mean 0.000
_refine_ls_structure_factor_coef Fsqd
_refine_ls_weighting_details 'w=1/[\s^2^(Fo^2^)+(0.0499P)^2^+1.5210P] where P=(Fo^2^+2Fc^2^)/3'
_refine_ls_weighting_scheme calc
_refine_ls_wR_factor_gt 0.1192
_refine_ls_wR_factor_ref 0.1297
_reflns_number_gt 5400
_reflns_number_total 6786
_reflns_threshold_expression 'I > 2\s(I)'
_cod_data_source_file wm5462sup1.cif
_cod_data_source_block I
_cod_database_code 2242653
_shelx_space_group_comment
;
The symmetry employed for this shelxl refinement is uniquely defined
by the following loop, which should always be used as a source of
symmetry information in preference to the above space-group names.
They are only intended as comments.
;
_shelx_estimated_absorpt_t_min 0.968
_shelx_estimated_absorpt_t_max 0.989

loop_
_space_group_symop_operation_xyz
'x, y, z'
'-x+1/2, y+1/2, -z+1/2'
'-x, -y, -z'
'x-1/2, -y-1/2, z-1/2'

loop_
_atom_site_type_symbol
_atom_site_label
_atom_site_fract_x
_atom_site_fract_y
_atom_site_fract_z
_atom_site_U_iso_or_equiv
_atom_site_adp_type
_atom_site_calc_flag
_atom_site_occupancy
_atom_site_disorder_assembly
_atom_site_disorder_group
O O1 1.19196(15) 0.58808(7) 0.31447(7) 0.0521(4) Uani d 1 . .
O O3 1.01870(15) 0.65522(7) 0.01321(6) 0.0507(3) Uani d 1 . .
O O4 1.15126(12) 0.90921(7) -0.01613(6) 0.0411(3) Uani d 1 . .
N N1 1.09841(15) 0.70868(9) 0.33625(7) 0.0428(4) Uani d 1 . .
N N2 0.66435(14) 0.78701(8) 0.23833(6) 0.0336(3) Uani d 1 . .
N N3 0.64904(15) 0.73193(8) 0.10559(6) 0.0359(3) Uani d 1 . .
N N4 1.08181(15) 0.78198(8) -0.00226(7) 0.0376(3) Uani d 1 . .
C C1 1.09115(19) 0.64246(10) 0.30500(8) 0.0392(4) Uani d 1 . .
C C2 0.9834(2) 0.62424(10) 0.26277(9) 0.0427(4) Uani d 1 . .
H H2 0.9794 0.5752 0.2423 0.051 Uiso calc 1 . .
C C3 0.88276(18) 0.67992(10) 0.25170(8) 0.0369(4) Uani d 1 . .
H H3 0.8066 0.6687 0.2237 0.044 Uiso calc 1 . .
C C4 0.88968(17) 0.75228(10) 0.28048(8) 0.0343(4) Uani d 1 . .
C C5 1.00019(19) 0.76141(11) 0.32417(9) 0.0436(4) Uani d 1 . .
C C6 0.78887(16) 0.81328(10) 0.26010(7) 0.0334(4) Uani d 1 . .
C C7 0.82307(19) 0.89191(10) 0.25820(9) 0.0416(4) Uani d 1 . .
H H7 0.9107 0.9098 0.2747 0.050 Uiso calc 1 . .
C C8 0.72757(19) 0.94328(11) 0.23194(9) 0.0439(4) Uani d 1 . .
H H8 0.7490 0.9970 0.2300 0.053 Uiso calc 1 . .
C C9 0.60074(18) 0.91603(10) 0.20854(8) 0.0400(4) Uani d 1 . .
H H9 0.5341 0.9505 0.1900 0.048 Uiso calc 1 . .
C C10 0.57258(17) 0.83754(10) 0.21263(7) 0.0351(4) Uani d 1 . .
C C11 0.43609(17) 0.80458(11) 0.18974(8) 0.0407(4) Uani d 1 . .
C C12 0.31225(19) 0.84493(14) 0.20206(10) 0.0553(5) Uani d 1 . .
H H12 0.3168 0.8943 0.2218 0.066 Uiso calc 1 . .
C C13 0.1815(2) 0.81347(18) 0.18565(12) 0.0697(7) Uani d 1 . .
H H13 0.0979 0.8421 0.1934 0.084 Uiso calc 1 . .
C C14 0.1732(2) 0.74192(18) 0.15866(11) 0.0691(8) Uani d 1 . .
H H14 0.0837 0.7198 0.1492 0.083 Uiso calc 1 . .
C C15 0.2946(2) 0.70166(14) 0.14506(9) 0.0589(6) Uani d 1 . .
H H15 0.2878 0.6520 0.1258 0.071 Uiso calc 1 . .
C C16 0.42795(18) 0.73237(11) 0.15907(8) 0.0427(4) Uani d 1 . .
C C17 0.55456(19) 0.68978(11) 0.13724(8) 0.0408(4) Uani d 1 . .
C C18 0.5718(2) 0.61052(11) 0.14788(9) 0.0495(5) Uani d 1 . .
H H18 0.5020 0.5814 0.1694 0.059 Uiso calc 1 . .
C C19 0.6925(3) 0.57578(11) 0.12631(8) 0.0523(5) Uani d 1 . .
H H19 0.7071 0.5219 0.1331 0.063 Uiso calc 1 . .
C C20 0.7932(2) 0.61910(10) 0.09469(8) 0.0447(4) Uani d 1 . .
H H20 0.8776 0.5956 0.0802 0.054 Uiso calc 1 . .
C C21 0.76775(19) 0.69822(9) 0.08465(7) 0.0362(4) Uani d 1 . .
C C22 0.86729(18) 0.75218(9) 0.05339(8) 0.0342(4) Uani d 1 . .
C C23 0.98940(19) 0.73182(9) 0.02104(8) 0.0369(4) Uani d 1 . .
C C24 1.05673(18) 0.85710(9) 0.00537(8) 0.0345(4) Uani d 1 . .
C C25 0.93616(18) 0.88538(10) 0.03383(9) 0.0396(4) Uani d 1 . .
H H25 0.9183 0.9394 0.0366 0.048 Uiso calc 1 . .
C C26 0.84346(18) 0.83202(10) 0.05790(8) 0.0376(4) Uani d 1 . .
H H26 0.7606 0.8499 0.0782 0.045 Uiso calc 1 . .
C C27 1.3110(2) 0.60571(11) 0.35629(9) 0.0455(4) Uani d 1 . .
H H27 1.2762 0.6316 0.3956 0.055 Uiso calc 1 . .
C C28 1.3729(3) 0.52827(13) 0.37302(13) 0.0761(8) Uani d 1 . .
H H28A 1.4543 0.5356 0.4013 0.114 Uiso calc 1 . .
H H28B 1.3018 0.4967 0.3944 0.114 Uiso calc 1 . .
H H28C 1.4032 0.5019 0.3343 0.114 Uiso calc 1 . .
C C29 1.4147(2) 0.65754(14) 0.32372(12) 0.0654(6) Uani d 1 . .
H H29A 1.4937 0.6686 0.3526 0.098 Uiso calc 1 . .
H H29B 1.4500 0.6317 0.2857 0.098 Uiso calc 1 . .
H H29C 1.3683 0.7061 0.3117 0.098 Uiso calc 1 . .
O O2 0.9987(3) 0.82476(17) 0.36266(13) 0.0418(6) Uani d 0.715(5) A 1
C C30 1.1067(3) 0.8352(2) 0.41069(19) 0.0411(8) Uani d 0.715(5) A 1
H H30 1.1288 0.7840 0.4307 0.049 Uiso calc 0.715(5) A 1
C C31 1.2377(4) 0.8682(2) 0.3827(2) 0.0655(11) Uani d 0.715(5) A 1
H H31A 1.3092 0.8747 0.4161 0.098 Uiso calc 0.715(5) A 1
H H31B 1.2734 0.8330 0.3502 0.098 Uiso calc 0.715(5) A 1
H H31C 1.2165 0.9187 0.3636 0.098 Uiso calc 0.715(5) A 1
C C32 1.0413(3) 0.88800(17) 0.45934(13) 0.0502(9) Uani d 0.715(5) A 1
H H32A 1.1093 0.8977 0.4937 0.075 Uiso calc 0.715(5) A 1
H H32B 1.0153 0.9372 0.4393 0.075 Uiso calc 0.715(5) A 1
H H32C 0.9569 0.8634 0.4767 0.075 Uiso calc 0.715(5) A 1
O O2' 1.0329(8) 0.8426(4) 0.3350(4) 0.054(2) Uani d 0.285(5) A 2
C C30' 1.1671(13) 0.8612(6) 0.3676(5) 0.065(3) Uani d 0.285(5) A 2
H H30' 1.2446 0.8290 0.3495 0.078 Uiso calc 0.285(5) A 2
C C31' 1.1936(11) 0.9439(5) 0.3539(6) 0.093(4) Uani d 0.285(5) A 2
H H31D 1.2051 0.9510 0.3081 0.140 Uiso calc 0.285(5) A 2
H H31E 1.1137 0.9750 0.3685 0.140 Uiso calc 0.285(5) A 2
H H31F 1.2796 0.9606 0.3760 0.140 Uiso calc 0.285(5) A 2
C C32' 1.1476(19) 0.8413(8) 0.4344(6) 0.095(5) Uani d 0.285(5) A 2
H H32D 1.1308 0.7855 0.4383 0.142 Uiso calc 0.285(5) A 2
H H32E 1.2324 0.8554 0.4586 0.142 Uiso calc 0.285(5) A 2
H H32F 1.0665 0.8697 0.4510 0.142 Uiso calc 0.285(5) A 2
C C33 1.1516(2) 0.63360(11) -0.01576(10) 0.0533(5) Uani d 1 . .
H H33 1.2264 0.6712 -0.0024 0.064 Uiso calc 1 . .
C C34 1.1862(3) 0.55423(12) 0.01062(12) 0.0717(7) Uani d 1 . .
H H34A 1.2754 0.5361 -0.0072 0.108 Uiso calc 1 . .
H H34B 1.1948 0.5573 0.0569 0.108 Uiso calc 1 . .
H H34C 1.1108 0.5179 -0.0008 0.108 Uiso calc 1 . .
C C35 1.1371(3) 0.63478(15) -0.08668(11) 0.0717(7) Uani d 1 . .
H H35A 1.2270 0.6202 -0.1058 0.108 Uiso calc 1 . .
H H35B 1.0639 0.5979 -0.0999 0.108 Uiso calc 1 . .
H H35C 1.1108 0.6870 -0.1007 0.108 Uiso calc 1 . .
C C36 1.2860(2) 0.88172(12) -0.03986(9) 0.0479(5) Uani d 1 . .
H H36 1.2707 0.8365 -0.0688 0.058 Uiso calc 1 . .
C C37 1.3805(2) 0.85865(15) 0.01425(13) 0.0716(7) Uani d 1 . .
H H37A 1.4707 0.8403 -0.0023 0.107 Uiso calc 1 . .
H H37B 1.3968 0.9035 0.0419 0.107 Uiso calc 1 . .
H H37C 1.3358 0.8171 0.0385 0.107 Uiso calc 1 . .
C C38 1.3438(3) 0.94945(15) -0.07685(12) 0.0718(7) Uani d 1 . .
H H38A 1.4354 0.9354 -0.0946 0.108 Uiso calc 1 . .
H H38B 1.2783 0.9627 -0.1114 0.108 Uiso calc 1 . .
H H38C 1.3550 0.9942 -0.0486 0.108 Uiso calc 1 . .

loop_
_atom_site_aniso_label
_atom_site_aniso_U_11
_atom_site_aniso_U_22
_atom_site_aniso_U_33
_atom_site_aniso_U_12
_atom_site_aniso_U_13
_atom_site_aniso_U_23
O1 0.0617(9) 0.0355(7) 0.0586(8) 0.0067(6) -0.0258(7) -0.0017(6)
O3 0.0690(9) 0.0287(6) 0.0546(8) 0.0051(6) 0.0061(7) -0.0080(6)
O4 0.0397(7) 0.0347(6) 0.0492(7) 0.0022(5) 0.0089(5) 0.0048(5)
N1 0.0384(8) 0.0418(9) 0.0482(9) 0.0004(6) -0.0119(7) -0.0066(7)
N2 0.0298(7) 0.0424(8) 0.0287(7) -0.0036(6) -0.0013(5) 0.0013(6)
N3 0.0406(8) 0.0359(8) 0.0311(7) -0.0090(6) -0.0090(6) 0.0041(6)
N4 0.0452(8) 0.0330(8) 0.0345(7) 0.0049(6) -0.0007(6) -0.0019(6)
C1 0.0455(10) 0.0318(9) 0.0401(9) -0.0018(7) -0.0077(8) 0.0054(7)
C2 0.0560(11) 0.0272(9) 0.0445(10) -0.0077(8) -0.0147(8) 0.0024(7)
C3 0.0431(10) 0.0336(9) 0.0339(8) -0.0100(7) -0.0094(7) 0.0046(7)
C4 0.0329(8) 0.0372(9) 0.0327(8) -0.0048(7) -0.0026(7) -0.0023(7)
C5 0.0390(10) 0.0399(10) 0.0517(11) 0.0008(8) -0.0117(8) -0.0128(8)
C6 0.0318(8) 0.0393(9) 0.0292(8) -0.0023(7) -0.0008(6) -0.0056(7)
C7 0.0373(9) 0.0412(10) 0.0463(10) -0.0036(8) -0.0054(8) -0.0100(8)
C8 0.0483(11) 0.0340(9) 0.0493(10) -0.0012(8) 0.0002(8) -0.0071(8)
C9 0.0400(10) 0.0420(10) 0.0382(9) 0.0052(8) 0.0008(7) 0.0005(7)
C10 0.0319(8) 0.0447(10) 0.0286(8) -0.0008(7) 0.0025(6) 0.0022(7)
C11 0.0308(9) 0.0571(11) 0.0343(9) -0.0055(8) -0.0022(7) 0.0155(8)
C12 0.0359(10) 0.0785(15) 0.0517(12) 0.0033(10) 0.0042(8) 0.0211(10)
C13 0.0307(11) 0.112(2) 0.0663(15) -0.0015(12) 0.0019(10) 0.0392(15)
C14 0.0353(11) 0.117(2) 0.0549(13) -0.0264(13) -0.0136(9) 0.0381(14)
C15 0.0515(12) 0.0828(16) 0.0422(11) -0.0313(11) -0.0160(9) 0.0246(10)
C16 0.0399(10) 0.0559(11) 0.0322(9) -0.0160(8) -0.0094(7) 0.0166(8)
C17 0.0493(10) 0.0432(10) 0.0297(8) -0.0177(8) -0.0124(7) 0.0046(7)
C18 0.0732(14) 0.0402(10) 0.0349(9) -0.0224(10) -0.0064(9) 0.0041(8)
C19 0.0938(16) 0.0299(9) 0.0332(9) -0.0129(10) -0.0073(10) 0.0008(7)
C20 0.0714(13) 0.0302(9) 0.0322(9) -0.0039(8) -0.0069(8) -0.0031(7)
C21 0.0502(10) 0.0314(9) 0.0268(8) -0.0066(7) -0.0113(7) -0.0004(6)
C22 0.0423(9) 0.0285(8) 0.0315(8) -0.0022(7) -0.0075(7) 0.0003(6)
C23 0.0506(10) 0.0266(8) 0.0334(9) 0.0026(7) -0.0070(7) -0.0029(7)
C24 0.0389(9) 0.0315(9) 0.0331(8) 0.0007(7) -0.0026(7) 0.0012(7)
C25 0.0400(9) 0.0268(8) 0.0522(11) 0.0022(7) 0.0028(8) -0.0006(7)
C26 0.0362(9) 0.0317(9) 0.0449(10) 0.0006(7) 0.0004(7) -0.0004(7)
C27 0.0530(11) 0.0430(10) 0.0402(10) 0.0040(8) -0.0147(8) 0.0031(8)
C28 0.0897(18) 0.0510(13) 0.0869(18) 0.0104(12) -0.0427(15) 0.0095(12)
C29 0.0568(13) 0.0744(16) 0.0651(14) 0.0037(11) -0.0008(11) 0.0119(12)
O2 0.0425(13) 0.0432(14) 0.0393(14) 0.0052(10) -0.0186(11) -0.0134(11)
C30 0.0413(17) 0.0456(16) 0.036(2) 0.0002(13) -0.0191(15) -0.0097(16)
C31 0.047(2) 0.080(3) 0.070(3) -0.011(2) -0.0051(18) -0.019(2)
C32 0.0513(17) 0.0576(18) 0.0413(15) 0.0041(13) -0.0177(12) -0.0161(13)
O2' 0.055(4) 0.049(4) 0.058(5) 0.015(3) -0.030(4) -0.019(3)
C30' 0.066(7) 0.053(5) 0.076(7) 0.022(5) -0.035(6) -0.016(5)
C31' 0.091(7) 0.060(6) 0.128(9) 0.005(5) -0.049(6) -0.026(6)
C32' 0.139(14) 0.090(8) 0.055(8) 0.016(8) -0.034(7) -0.008(6)
C33 0.0663(13) 0.0396(10) 0.0538(12) 0.0129(9) -0.0023(10) -0.0108(9)
C34 0.1011(19) 0.0387(12) 0.0753(16) 0.0180(12) -0.0054(14) -0.0117(11)
C35 0.0918(18) 0.0706(16) 0.0530(13) 0.0188(13) 0.0038(12) -0.0097(11)
C36 0.0468(11) 0.0470(11) 0.0502(11) 0.0078(8) 0.0165(9) 0.0063(9)
C37 0.0435(12) 0.0834(17) 0.0880(18) 0.0039(11) 0.0008(11) 0.0283(14)
C38 0.0688(15) 0.0722(16) 0.0751(16) 0.0081(12) 0.0332(13) 0.0229(13)

loop_
_atom_type_symbol
_atom_type_description
_atom_type_scat_dispersion_real
_atom_type_scat_dispersion_imag
_atom_type_scat_source
C C 0.0033 0.0016 'International Tables Vol C Tables 4.2.6.8 and 6.1.1.4'
H H 0.0000 0.0000 'International Tables Vol C Tables 4.2.6.8 and 6.1.1.4'
N N 0.0061 0.0033 'International Tables Vol C Tables 4.2.6.8 and 6.1.1.4'
O O 0.0106 0.0060 'International Tables Vol C Tables 4.2.6.8 and 6.1.1.4'

loop_
_geom_angle_atom_site_label_1
_geom_angle_atom_site_label_2
_geom_angle_atom_site_label_3
_geom_angle
C1 O1 C27 119.15(14)
C23 O3 C33 118.60(15)
C24 O4 C36 119.07(13)
C1 N1 C5 117.66(15)
C6 N2 C10 118.98(15)
C17 N3 C21 119.70(15)
C24 N4 C23 118.12(15)
N1 C1 O1 119.49(15)
N1 C1 C2 123.50(16)
O1 C1 C2 117.00(16)
C3 C2 C1 117.30(16)
C3 C2 H2 121.3
C1 C2 H2 121.3
C2 C3 C4 121.60(15)
C2 C3 H3 119.2
C4 C3 H3 119.2
C3 C4 C5 114.92(15)
C3 C4 C6 118.87(14)
C5 C4 C6 126.08(15)
N1 C5 O2 116.54(18)
N1 C5 C4 124.84(16)
O2 C5 C4 118.15(18)
N1 C5 O2' 118.9(3)
C4 C5 O2' 111.7(3)
N2 C6 C7 121.50(15)
N2 C6 C4 115.02(14)
C7 C6 C4 123.26(15)
C8 C7 C6 118.93(16)
C8 C7 H7 120.5
C6 C7 H7 120.5
C9 C8 C7 119.52(17)
C9 C8 H8 120.2
C7 C8 H8 120.2
C8 C9 C10 118.67(16)
C8 C9 H9 120.7
C10 C9 H9 120.7
N2 C10 C9 122.39(15)
N2 C10 C11 116.20(15)
C9 C10 C11 121.39(16)
C12 C11 C16 119.07(17)
C12 C11 C10 118.77(18)
C16 C11 C10 122.08(16)
C11 C12 C13 120.6(2)
C11 C12 H12 119.7
C13 C12 H12 119.7
C14 C13 C12 120.3(2)
C14 C13 H13 119.8
C12 C13 H13 119.8
C13 C14 C15 119.9(2)
C13 C14 H14 120.1
C15 C14 H14 120.1
C14 C15 C16 121.4(2)
C14 C15 H15 119.3
C16 C15 H15 119.3
C15 C16 C11 118.57(19)
C15 C16 C17 118.63(19)
C11 C16 C17 122.67(15)
N3 C17 C18 122.36(19)
N3 C17 C16 115.68(16)
C18 C17 C16 121.94(17)
C19 C18 C17 118.11(18)
C19 C18 H18 120.9
C17 C18 H18 120.9
C18 C19 C20 120.24(18)
C18 C19 H19 119.9
C20 C19 H19 119.9
C19 C20 C21 118.55(19)
C19 C20 H20 120.7
C21 C20 H20 120.7
N3 C21 C20 121.01(16)
N3 C21 C22 114.35(14)
C20 C21 C22 124.60(17)
C23 C22 C26 114.63(15)
C23 C22 C21 126.42(15)
C26 C22 C21 118.89(16)
N4 C23 O3 116.84(16)
N4 C23 C22 124.77(15)
O3 C23 C22 118.39(15)
N4 C24 O4 119.25(15)
N4 C24 C25 123.08(16)
O4 C24 C25 117.66(15)
C26 C25 C24 117.26(16)
C26 C25 H25 121.4
C24 C25 H25 121.4
C25 C26 C22 122.02(16)
C25 C26 H26 119.0
C22 C26 H26 119.0
O1 C27 C28 104.85(16)
O1 C27 C29 110.78(16)
C28 C27 C29 112.4(2)
O1 C27 H27 109.6
C28 C27 H27 109.6
C29 C27 H27 109.6
C27 C28 H28A 109.5
C27 C28 H28B 109.5
H28A C28 H28B 109.5
C27 C28 H28C 109.5
H28A C28 H28C 109.5
H28B C28 H28C 109.5
C27 C29 H29A 109.5
C27 C29 H29B 109.5
H29A C29 H29B 109.5
C27 C29 H29C 109.5
H29A C29 H29C 109.5
H29B C29 H29C 109.5
C5 O2 C30 120.4(3)
O2 C30 C31 111.0(4)
O2 C30 C32 105.0(2)
C31 C30 C32 112.7(3)
O2 C30 H30 109.4
C31 C30 H30 109.4
C32 C30 H30 109.4
C30 C31 H31A 109.5
C30 C31 H31B 109.5
H31A C31 H31B 109.5
C30 C31 H31C 109.5
H31A C31 H31C 109.5
H31B C31 H31C 109.5
C30 C32 H32A 109.5
C30 C32 H32B 109.5
H32A C32 H32B 109.5
C30 C32 H32C 109.5
H32A C32 H32C 109.5
H32B C32 H32C 109.5
C5 O2' C30' 117.6(6)
C32' C30' C31' 115.9(10)
C32' C30' O2' 106.4(14)
C31' C30' O2' 105.4(7)
C32' C30' H30' 109.6
C31' C30' H30' 109.6
O2' C30' H30' 109.6
C30' C31' H31D 109.5
C30' C31' H31E 109.5
H31D C31' H31E 109.5
C30' C31' H31F 109.5
H31D C31' H31F 109.5
H31E C31' H31F 109.5
C30' C32' H32D 109.5
C30' C32' H32E 109.5
H32D C32' H32E 109.5
C30' C32' H32F 109.5
H32D C32' H32F 109.5
H32E C32' H32F 109.5
O3 C33 C35 110.02(18)
O3 C33 C34 105.29(18)
C35 C33 C34 113.36(18)
O3 C33 H33 109.3
C35 C33 H33 109.3
C34 C33 H33 109.3
C33 C34 H34A 109.5
C33 C34 H34B 109.5
H34A C34 H34B 109.5
C33 C34 H34C 109.5
H34A C34 H34C 109.5
H34B C34 H34C 109.5
C33 C35 H35A 109.5
C33 C35 H35B 109.5
H35A C35 H35B 109.5
C33 C35 H35C 109.5
H35A C35 H35C 109.5
H35B C35 H35C 109.5
O4 C36 C37 110.25(17)
O4 C36 C38 104.41(15)
C37 C36 C38 112.41(19)
O4 C36 H36 109.9
C37 C36 H36 109.9
C38 C36 H36 109.9
C36 C37 H37A 109.5
C36 C37 H37B 109.5
H37A C37 H37B 109.5
C36 C37 H37C 109.5
H37A C37 H37C 109.5
H37B C37 H37C 109.5
C36 C38 H38A 109.5
C36 C38 H38B 109.5
H38A C38 H38B 109.5
C36 C38 H38C 109.5
H38A C38 H38C 109.5
H38B C38 H38C 109.5

loop_
_geom_bond_atom_site_label_1
_geom_bond_atom_site_label_2
_geom_bond_distance
O1 C1 1.354(2)
O1 C27 1.459(2)
O3 C23 1.361(2)
O3 C33 1.455(2)
O4 C24 1.351(2)
O4 C36 1.457(2)
N1 C1 1.321(2)
N1 C5 1.326(2)
N2 C6 1.343(2)
N2 C10 1.343(2)
N3 C17 1.337(2)
N3 C21 1.346(2)
N4 C24 1.328(2)
N4 C23 1.329(2)
C1 C2 1.386(2)
C2 C3 1.373(2)
C2 H2 0.9500
C3 C4 1.390(2)
C3 H3 0.9500
C4 C5 1.399(2)
C4 C6 1.484(2)
C5 O2 1.362(3)
C5 O2' 1.453(8)
C6 C7 1.396(2)
C7 C8 1.380(3)
C7 H7 0.9500
C8 C9 1.380(2)
C8 H8 0.9500
C9 C10 1.383(2)
C9 H9 0.9500
C10 C11 1.491(2)
C11 C12 1.392(3)
C11 C16 1.406(3)
C12 C13 1.395(3)
C12 H12 0.9500
C13 C14 1.362(4)
C13 H13 0.9500
C14 C15 1.378(4)
C14 H14 0.9500
C15 C16 1.401(2)
C15 H15 0.9500
C16 C17 1.485(3)
C17 C18 1.395(3)
C18 C19 1.374(3)
C18 H18 0.9500
C19 C20 1.389(3)
C19 H19 0.9500
C20 C21 1.402(2)
C20 H20 0.9500
C21 C22 1.485(2)
C22 C23 1.395(2)
C22 C26 1.399(2)
C24 C25 1.385(2)
C25 C26 1.374(2)
C25 H25 0.9500
C26 H26 0.9500
C27 C28 1.501(3)
C27 C29 1.501(3)
C27 H27 1.0000
C28 H28A 0.9800
C28 H28B 0.9800
C28 H28C 0.9800
C29 H29A 0.9800
C29 H29B 0.9800
C29 H29C 0.9800
O2 C30 1.446(4)
C30 C31 1.494(6)
C30 C32 1.510(5)
C30 H30 1.0000
C31 H31A 0.9800
C31 H31B 0.9800
C31 H31C 0.9800
C32 H32A 0.9800
C32 H32B 0.9800
C32 H32C 0.9800
O2' C30' 1.478(14)
C30' C32' 1.464(17)
C30' C31' 1.478(15)
C30' H30' 1.0000
C31' H31D 0.9800
C31' H31E 0.9800
C31' H31F 0.9800
C32' H32D 0.9800
C32' H32E 0.9800
C32' H32F 0.9800
C33 C35 1.501(3)
C33 C34 1.513(3)
C33 H33 1.0000
C34 H34A 0.9800
C34 H34B 0.9800
C34 H34C 0.9800
C35 H35A 0.9800
C35 H35B 0.9800
C35 H35C 0.9800
C36 C37 1.499(3)
C36 C38 1.510(3)
C36 H36 1.0000
C37 H37A 0.9800
C37 H37B 0.9800
C37 H37C 0.9800
C38 H38A 0.9800
C38 H38B 0.9800
C38 H38C 0.9800

loop_
_geom_hbond_atom_site_label_D
_geom_hbond_atom_site_label_H
_geom_hbond_atom_site_label_A
_geom_hbond_site_symmetry_A
_geom_hbond_distance_DH
_geom_hbond_distance_HA
_geom_hbond_distance_DA
_geom_hbond_angle_DHA
_geom_hbond_publ_flag
C3 H3 N2 . 0.95 2.47 2.789(2) 100 y
C7 H7 O2 . 0.95 2.50 2.985(3) 111 y
C7 H7 O2' . 0.95 2.07 2.694(8) 122 y
C20 H20 O3 . 0.95 2.21 2.825(2) 122 y
C26 H26 N3 . 0.95 2.37 2.726(2) 102 y
C3 H3 Cg1 . 0.95 2.61 3.5078(18) 158 y
C32 H32A Cg1 4_676 0.98 2.79 3.594(3) 140 y
C37 H37C Cg2 1_655 0.98 2.96 3.742(3) 137 y

loop_
_geom_torsion_atom_site_label_1
_geom_torsion_atom_site_label_2
_geom_torsion_atom_site_label_3
_geom_torsion_atom_site_label_4
_geom_torsion
C5 N1 C1 O1 177.89(17)
C5 N1 C1 C2 -3.0(3)
C27 O1 C1 N1 -3.5(3)
C27 O1 C1 C2 177.30(16)
N1 C1 C2 C3 2.5(3)
O1 C1 C2 C3 -178.35(16)
C1 C2 C3 C4 1.3(3)
C2 C3 C4 C5 -4.2(3)
C2 C3 C4 C6 171.91(16)
C1 N1 C5 O2 171.6(2)
C1 N1 C5 C4 -0.4(3)
C1 N1 C5 O2' -154.3(5)
C3 C4 C5 N1 3.8(3)
C6 C4 C5 N1 -171.94(17)
C3 C4 C5 O2 -168.0(2)
C6 C4 C5 O2 16.2(3)
C3 C4 C5 O2' 159.4(4)
C6 C4 C5 O2' -16.4(5)
C10 N2 C6 C7 1.8(2)
C10 N2 C6 C4 -172.99(14)
C3 C4 C6 N2 28.8(2)
C5 C4 C6 N2 -155.54(17)
C3 C4 C6 C7 -145.87(17)
C5 C4 C6 C7 29.7(3)
N2 C6 C7 C8 -1.5(3)
C4 C6 C7 C8 172.86(16)
C6 C7 C8 C9 0.3(3)
C7 C8 C9 C10 0.5(3)
C6 N2 C10 C9 -0.9(2)
C6 N2 C10 C11 -179.67(14)
C8 C9 C10 N2 -0.2(3)
C8 C9 C10 C11 178.43(16)
N2 C10 C11 C12 137.74(17)
C9 C10 C11 C12 -41.0(2)
N2 C10 C11 C16 -39.0(2)
C9 C10 C11 C16 142.30(17)
C16 C11 C12 C13 1.5(3)
C10 C11 C12 C13 -175.26(17)
C11 C12 C13 C14 1.6(3)
C12 C13 C14 C15 -2.7(3)
C13 C14 C15 C16 0.7(3)
C14 C15 C16 C11 2.3(3)
C14 C15 C16 C17 -173.77(17)
C12 C11 C16 C15 -3.4(2)
C10 C11 C16 C15 173.27(15)
C12 C11 C16 C17 172.54(16)
C10 C11 C16 C17 -10.8(2)
C21 N3 C17 C18 -2.2(2)
C21 N3 C17 C16 179.28(14)
C15 C16 C17 N3 129.29(17)
C11 C16 C17 N3 -46.7(2)
C15 C16 C17 C18 -49.3(2)
C11 C16 C17 C18 134.79(18)
N3 C17 C18 C19 1.8(3)
C16 C17 C18 C19 -179.71(16)
C17 C18 C19 C20 -0.3(3)
C18 C19 C20 C21 -0.9(3)
C17 N3 C21 C20 0.9(2)
C17 N3 C21 C22 -176.82(14)
C19 C20 C21 N3 0.6(2)
C19 C20 C21 C22 178.09(15)
N3 C21 C22 C23 -172.01(15)
C20 C21 C22 C23 10.3(3)
N3 C21 C22 C26 10.9(2)
C20 C21 C22 C26 -166.77(16)
C24 N4 C23 O3 -179.21(15)
C24 N4 C23 C22 -0.3(2)
C33 O3 C23 N4 4.1(2)
C33 O3 C23 C22 -174.92(15)
C26 C22 C23 N4 2.6(2)
C21 C22 C23 N4 -174.62(15)
C26 C22 C23 O3 -178.47(15)
C21 C22 C23 O3 4.3(3)
C23 N4 C24 O4 177.95(14)
C23 N4 C24 C25 -3.0(3)
C36 O4 C24 N4 -7.6(2)
C36 O4 C24 C25 173.24(16)
N4 C24 C25 C26 3.6(3)
O4 C24 C25 C26 -177.36(15)
C24 C25 C26 C22 -1.0(3)
C23 C22 C26 C25 -1.9(2)
C21 C22 C26 C25 175.57(16)
C1 O1 C27 C28 161.82(19)
C1 O1 C27 C29 -76.7(2)
N1 C5 O2 C30 4.5(4)
C4 C5 O2 C30 177.1(3)
C5 O2 C30 C31 81.2(4)
C5 O2 C30 C32 -156.7(3)
N1 C5 O2' C30' -8.6(10)
C4 C5 O2' C30' -165.8(8)
C5 O2' C30' C32' -74.0(11)
C5 O2' C30' C31' 162.4(8)
C23 O3 C33 C35 -84.9(2)
C23 O3 C33 C34 152.61(17)
C24 O4 C36 C37 -75.5(2)
C24 O4 C36 C38 163.58(17)

_cod_database_fobs_code 2242653
